data_7108105
loop_
_publ_author_name
'Kohsuke Ohmatsu'
'Ayano Goto'
'Takashi Ooi'

_publ_section_title
;
 Catalytic asymmetric Mannich-type reactions of alpha-cyano alpha-sulfonyl
 carbanions
;
_journal_name_full Chem.Commun.
_journal_page_first 7913
_journal_paper_doi 10.1039/c2cc32398b
_journal_volume 48
_journal_year 2012
_chemical_absolute_configuration S,S
_chemical_formula_sum 'C21 H24 N2 O4 S'
_chemical_formula_weight 400.48
_chemical_name_systematic
;
?
;
_space_group_IT_number 4
_symmetry_cell_setting monoclinic
_symmetry_space_group_name_Hall 'P 2yb'
_symmetry_space_group_name_H-M 'P 1 21 1'
_atom_sites_solution_hydrogens geom
_atom_sites_solution_primary direct
_atom_sites_solution_secondary difmap
_audit_creation_method SHELXL-97
_cell_angle_alpha 90.00
_cell_angle_beta 99.403(3)
_cell_angle_gamma 90.00
_cell_formula_units_Z 4
_cell_length_a 13.817(2)
_cell_length_b 10.8098(16)
_cell_length_c 14.445(2)
_cell_measurement_reflns_used 5750
_cell_measurement_temperature 153(2)
_cell_measurement_theta_max 28.24
_cell_measurement_theta_min 2.23
_cell_volume 2128.5(5)
_computing_cell_refinement 'Bruker SMART'
_computing_data_collection 'Bruker SMART'
_computing_data_reduction 'Bruker SAINT'
_computing_molecular_graphics 'Bruker SHELXTL'
_computing_publication_material 'Bruker SHELXTL'
_computing_structure_refinement 'SHELXL-97 (Sheldrick, 1997)'
_computing_structure_solution 'SHELXS-97 (Sheldrick, 1990)'
_diffrn_ambient_temperature 153(2)
_diffrn_detector_area_resol_mean 8.366
_diffrn_measured_fraction_theta_full 0.994
_diffrn_measured_fraction_theta_max 0.994
_diffrn_measurement_device_type 'CCD area detector'
_diffrn_measurement_method 'phi and omega scans'
_diffrn_radiation_monochromator graphite
_diffrn_radiation_source 'fine-focus sealed tube'
_diffrn_radiation_type MoK\a
_diffrn_radiation_wavelength 0.71073
_diffrn_reflns_av_R_equivalents 0.0283
_diffrn_reflns_av_sigmaI/netI 0.0482
_diffrn_reflns_limit_h_max 18
_diffrn_reflns_limit_h_min -16
_diffrn_reflns_limit_k_max 14
_diffrn_reflns_limit_k_min -12
_diffrn_reflns_limit_l_max 19
_diffrn_reflns_limit_l_min -19
_diffrn_reflns_number 15602
_diffrn_reflns_theta_full 28.30
_diffrn_reflns_theta_max 28.30
_diffrn_reflns_theta_min 1.43
_exptl_absorpt_coefficient_mu 0.180
_exptl_absorpt_correction_T_max 0.9911
_exptl_absorpt_correction_T_min 0.9315
_exptl_absorpt_correction_type empirical
_exptl_crystal_colour colorless
_exptl_crystal_density_diffrn 1.250
_exptl_crystal_density_method 'not measured'
_exptl_crystal_description plate
_exptl_crystal_F_000 848
_exptl_crystal_size_max 0.40
_exptl_crystal_size_mid 0.10
_exptl_crystal_size_min 0.05
_refine_diff_density_max 0.561
_refine_diff_density_min -0.306
_refine_diff_density_rms 0.063
_refine_ls_abs_structure_details 'Flack H D (1983), Acta Cryst. A39, 876-881'
_refine_ls_abs_structure_Flack 0.01(7)
_refine_ls_extinction_method none
_refine_ls_goodness_of_fit_ref 1.157
_refine_ls_hydrogen_treatment constr
_refine_ls_matrix_type full
_refine_ls_number_parameters 513
_refine_ls_number_reflns 8724
_refine_ls_number_restraints 1
_refine_ls_restrained_S_all 1.157
_refine_ls_R_factor_all 0.0647
_refine_ls_R_factor_gt 0.0583
_refine_ls_shift/su_max 0.002
_refine_ls_shift/su_mean 0.000
_refine_ls_structure_factor_coef Fsqd
_refine_ls_weighting_details 'calc w=1/[\s^2^(Fo^2^)+(0.0579P)^2^+0.8983P] where P=(Fo^2^+2Fc^2^)/3'
_refine_ls_weighting_scheme calc
_refine_ls_wR_factor_gt 0.1345
_refine_ls_wR_factor_ref 0.1374
_reflns_number_gt 7844
_reflns_number_total 8724
_reflns_threshold_expression >2sigma(I)
_cod_data_source_file c2cc32398b.txt
_cod_data_source_block 1121ago
_cod_original_cell_volume 2128.4(5)
_cod_original_sg_symbol_H-M P2(1)
_cod_database_code 7108105

loop_
_symmetry_equiv_pos_as_xyz
'x, y, z'
'-x, y+1/2, -z'

loop_
_atom_site_label
_atom_site_type_symbol
_atom_site_fract_x
_atom_site_fract_y
_atom_site_fract_z
_atom_site_U_iso_or_equiv
_atom_site_adp_type
_atom_site_occupancy
_atom_site_symmetry_multiplicity
_atom_site_calc_flag
_atom_site_refinement_flags
C1 C 0.3993(2) 0.0227(3) 0.84508(19) 0.0196(6) Uani 1 1 d .
H1 H 0.4459 0.0411 0.9040 0.023 Uiso 1 1 calc R
C2 C 0.3187(2) -0.0575(3) 0.8728(2) 0.0205(6) Uani 1 1 d .
C3 C 0.3361(2) -0.1230(3) 0.9567(2) 0.0279(7) Uani 1 1 d .
H3 H 0.3984 -0.1177 0.9956 0.033 Uiso 1 1 calc R
C4 C 0.2633(3) -0.1961(4) 0.9841(2) 0.0330(8) Uani 1 1 d .
H4 H 0.2761 -0.2407 1.0415 0.040 Uiso 1 1 calc R
C5 C 0.1724(2) -0.2043(3) 0.9285(2) 0.0313(7) Uani 1 1 d .
H5 H 0.1226 -0.2542 0.9476 0.038 Uiso 1 1 calc R
C6 C 0.1539(2) -0.1402(3) 0.8454(3) 0.0326(8) Uani 1 1 d .
H6 H 0.0912 -0.1457 0.8072 0.039 Uiso 1 1 calc R
C7 C 0.2267(2) -0.0670(3) 0.8168(2) 0.0290(7) Uani 1 1 d .
H7 H 0.2136 -0.0235 0.7590 0.035 Uiso 1 1 calc R
C8 C 0.45925(19) -0.0448(3) 0.7779(2) 0.0210(6) Uani 1 1 d .
C9 C 0.4868(3) -0.1779(3) 0.8103(3) 0.0333(8) Uani 1 1 d .
H9A H 0.4270 -0.2270 0.8088 0.050 Uiso 1 1 calc R
H9B H 0.5233 -0.1762 0.8744 0.050 Uiso 1 1 calc R
H9C H 0.5277 -0.2150 0.7683 0.050 Uiso 1 1 calc R
C10 C 0.4083(2) -0.0469(3) 0.6807(2) 0.0253(7) Uani 1 1 d .
C11 C 0.5634(2) 0.1790(3) 0.7244(2) 0.0258(7) Uani 1 1 d .
C12 C 0.5606(2) 0.2828(3) 0.7797(3) 0.0352(8) Uani 1 1 d .
H12 H 0.5577 0.2756 0.8448 0.042 Uiso 1 1 calc R
C13 C 0.5622(3) 0.3975(4) 0.7375(5) 0.0595(15) Uani 1 1 d .
H13 H 0.5607 0.4704 0.7739 0.071 Uiso 1 1 calc R
C14 C 0.5659(3) 0.4064(5) 0.6432(5) 0.0695(18) Uani 1 1 d .
H14 H 0.5678 0.4857 0.6152 0.083 Uiso 1 1 calc R
C15 C 0.5670(3) 0.3029(6) 0.5895(4) 0.0607(15) Uani 1 1 d .
H15 H 0.5688 0.3105 0.5243 0.073 Uiso 1 1 calc R
C16 C 0.5654(3) 0.1874(4) 0.6294(2) 0.0403(9) Uani 1 1 d .
H16 H 0.5657 0.1149 0.5922 0.048 Uiso 1 1 calc R
C17 C 0.3548(2) 0.2361(3) 0.8663(2) 0.0236(6) Uani 1 1 d .
C18 C 0.2773(2) 0.4399(3) 0.8688(2) 0.0286(7) Uani 1 1 d .
C19 C 0.2292(3) 0.4128(4) 0.9531(3) 0.0351(8) Uani 1 1 d .
H19A H 0.1730 0.3576 0.9348 0.053 Uiso 1 1 calc R
H19B H 0.2066 0.4903 0.9777 0.053 Uiso 1 1 calc R
H19C H 0.2767 0.3727 1.0018 0.053 Uiso 1 1 calc R
C20 C 0.2059(3) 0.5044(4) 0.7932(3) 0.0470(11) Uani 1 1 d .
H20A H 0.2381 0.5209 0.7389 0.071 Uiso 1 1 calc R
H20B H 0.1849 0.5827 0.8178 0.071 Uiso 1 1 calc R
H20C H 0.1486 0.4513 0.7742 0.071 Uiso 1 1 calc R
C21 C 0.3719(3) 0.5119(3) 0.8923(3) 0.0403(9) Uani 1 1 d .
H21A H 0.4173 0.4670 0.9399 0.061 Uiso 1 1 calc R
H21B H 0.3581 0.5935 0.9167 0.061 Uiso 1 1 calc R
H21C H 0.4015 0.5220 0.8356 0.061 Uiso 1 1 calc R
C22 C 0.1480(2) 0.2628(3) 0.33469(19) 0.0229(6) Uani 1 1 d .
H22 H 0.0788 0.2648 0.3469 0.027 Uiso 1 1 calc R
C23 C 0.1466(2) 0.1949(3) 0.2415(2) 0.0254(6) Uani 1 1 d .
C24 C 0.0623(3) 0.1326(3) 0.2013(2) 0.0343(8) Uani 1 1 d .
H24 H 0.0070 0.1299 0.2327 0.041 Uiso 1 1 calc R
C25 C 0.0587(3) 0.0741(4) 0.1148(3) 0.0451(10) Uani 1 1 d .
H25 H 0.0009 0.0319 0.0871 0.054 Uiso 1 1 calc R
C26 C 0.1387(4) 0.0771(4) 0.0694(2) 0.0484(11) Uani 1 1 d .
H26 H 0.1360 0.0374 0.0103 0.058 Uiso 1 1 calc R
C27 C 0.2227(3) 0.1378(4) 0.1093(3) 0.0447(10) Uani 1 1 d .
H27 H 0.2782 0.1389 0.0783 0.054 Uiso 1 1 calc R
C28 C 0.2265(3) 0.1975(4) 0.1950(2) 0.0360(8) Uani 1 1 d .
H28 H 0.2843 0.2404 0.2218 0.043 Uiso 1 1 calc R
C29 C 0.2096(2) 0.1942(3) 0.4188(2) 0.0225(6) Uani 1 1 d .
C30 C 0.1851(3) 0.0551(3) 0.4192(2) 0.0341(8) Uani 1 1 d .
H30A H 0.2029 0.0159 0.3632 0.051 Uiso 1 1 calc R
H30B H 0.1146 0.0445 0.4192 0.051 Uiso 1 1 calc R
H30C H 0.2221 0.0165 0.4755 0.051 Uiso 1 1 calc R
C31 C 0.3160(2) 0.2097(3) 0.4190(2) 0.0268(7) Uani 1 1 d .
C32 C 0.2089(2) 0.4115(3) 0.5419(2) 0.0277(7) Uani 1 1 d .
C33 C 0.1321(3) 0.4976(4) 0.5288(2) 0.0340(8) Uani 1 1 d .
H33 H 0.0659 0.4715 0.5118 0.041 Uiso 1 1 calc R
C34 C 0.1551(3) 0.6209(4) 0.5411(3) 0.0430(10) Uani 1 1 d .
H34 H 0.1042 0.6808 0.5336 0.052 Uiso 1 1 calc R
C35 C 0.2510(3) 0.6582(4) 0.5641(3) 0.0470(10) Uani 1 1 d .
H35 H 0.2658 0.7438 0.5712 0.056 Uiso 1 1 calc R
C36 C 0.3258(3) 0.5728(4) 0.5771(3) 0.0442(10) Uani 1 1 d .
H36 H 0.3918 0.5998 0.5929 0.053 Uiso 1 1 calc R
C37 C 0.3053(3) 0.4481(4) 0.5672(2) 0.0348(8) Uani 1 1 d .
H37 H 0.3566 0.3886 0.5776 0.042 Uiso 1 1 calc R
C38 C 0.1110(2) 0.4796(3) 0.3031(2) 0.0239(6) Uani 1 1 d .
C39 C 0.1008(2) 0.6901(3) 0.2391(2) 0.0288(7) Uani 1 1 d .
C40 C 0.0459(4) 0.6505(5) 0.1437(3) 0.0612(13) Uani 1 1 d .
H40A H 0.0914 0.6093 0.1083 0.092 Uiso 1 1 calc R
H40B H 0.0177 0.7234 0.1091 0.092 Uiso 1 1 calc R
H40C H -0.0069 0.5931 0.1524 0.092 Uiso 1 1 calc R
C41 C 0.1820(3) 0.7799(4) 0.2281(3) 0.0423(9) Uani 1 1 d .
H41A H 0.2204 0.7979 0.2898 0.063 Uiso 1 1 calc R
H41B H 0.1535 0.8567 0.1997 0.063 Uiso 1 1 calc R
H41C H 0.2247 0.7432 0.1876 0.063 Uiso 1 1 calc R
C42 C 0.0340(3) 0.7449(5) 0.3019(3) 0.0560(12) Uani 1 1 d .
H42A H -0.0153 0.6834 0.3123 0.084 Uiso 1 1 calc R
H42B H 0.0011 0.8182 0.2717 0.084 Uiso 1 1 calc R
H42C H 0.0729 0.7684 0.3622 0.084 Uiso 1 1 calc R
N1 N 0.36294(18) 0.1409(2) 0.80617(17) 0.0216(5) Uani 1 1 d .
H41 H 0.3466 0.1508 0.7452 0.026 Uiso 1 1 calc R
N2 N 0.3697(2) -0.0507(3) 0.6052(2) 0.0429(8) Uani 1 1 d .
N3 N 0.17913(18) 0.3902(3) 0.32884(17) 0.0222(5) Uani 1 1 d .
H42 H 0.2418 0.4095 0.3419 0.027 Uiso 1 1 calc R
N4 N 0.3966(2) 0.2170(3) 0.4156(2) 0.0393(7) Uani 1 1 d .
O1 O 0.61957(18) 0.0495(3) 0.87438(17) 0.0447(7) Uani 1 1 d .
O2 O 0.62829(18) -0.0448(3) 0.7195(2) 0.0473(7) Uani 1 1 d .
O3 O 0.39606(17) 0.2395(2) 0.94645(15) 0.0344(6) Uani 1 1 d .
O4 O 0.29652(17) 0.3229(2) 0.82113(15) 0.0311(5) Uani 1 1 d .
O5 O 0.2429(2) 0.1872(3) 0.60340(17) 0.0503(7) Uani 1 1 d .
O6 O 0.0759(2) 0.2392(3) 0.52180(18) 0.0493(7) Uani 1 1 d .
O7 O 0.02361(16) 0.4655(3) 0.30024(19) 0.0392(6) Uani 1 1 d .
O8 O 0.15602(15) 0.5840(2) 0.28429(16) 0.0275(5) Uani 1 1 d .
S1 S 0.57890(5) 0.03251(8) 0.77794(5) 0.02514(17) Uani 1 1 d .
S2 S 0.17997(6) 0.25294(9) 0.53122(5) 0.03159(19) Uani 1 1 d .

loop_
_atom_site_aniso_label
_atom_site_aniso_U_11
_atom_site_aniso_U_22
_atom_site_aniso_U_33
_atom_site_aniso_U_23
_atom_site_aniso_U_13
_atom_site_aniso_U_12
C1 0.0225(12) 0.0166(14) 0.0199(13) 0.0008(12) 0.0047(10) 0.0024(12)
C2 0.0257(14) 0.0143(14) 0.0220(14) -0.0032(12) 0.0051(11) 0.0024(12)
C3 0.0256(15) 0.0338(19) 0.0244(15) 0.0021(14) 0.0043(12) -0.0008(13)
C4 0.0449(19) 0.031(2) 0.0249(16) 0.0061(14) 0.0096(14) -0.0015(15)
C5 0.0330(17) 0.0251(18) 0.0403(18) -0.0052(15) 0.0192(14) -0.0037(14)
C6 0.0234(15) 0.0273(19) 0.045(2) -0.0024(16) 0.0005(14) 0.0011(13)
C7 0.0324(16) 0.0272(18) 0.0255(15) 0.0062(14) -0.0010(12) 0.0013(14)
C8 0.0175(12) 0.0190(15) 0.0277(14) -0.0008(12) 0.0072(11) -0.0006(11)
C9 0.0334(17) 0.0213(17) 0.049(2) 0.0041(16) 0.0188(15) 0.0061(14)
C10 0.0243(14) 0.0193(16) 0.0340(17) -0.0092(14) 0.0096(12) 0.0014(12)
C11 0.0219(14) 0.0259(17) 0.0282(15) 0.0037(14) 0.0003(12) -0.0008(12)
C12 0.0261(16) 0.0279(19) 0.053(2) -0.0069(17) 0.0108(15) -0.0044(14)
C13 0.032(2) 0.023(2) 0.126(5) -0.002(3) 0.018(2) -0.0002(16)
C14 0.0253(19) 0.055(3) 0.126(5) 0.053(3) 0.007(2) -0.005(2)
C15 0.040(2) 0.079(4) 0.058(3) 0.041(3) -0.005(2) -0.019(2)
C16 0.0358(18) 0.054(3) 0.0294(17) 0.0093(18) 0.0005(14) -0.0155(18)
C17 0.0251(14) 0.0197(16) 0.0265(14) -0.0001(13) 0.0061(12) 0.0019(12)
C18 0.0386(17) 0.0205(16) 0.0269(15) -0.0058(14) 0.0057(13) 0.0094(14)
C19 0.0384(18) 0.035(2) 0.0344(18) -0.0066(16) 0.0126(15) 0.0006(16)
C20 0.069(3) 0.037(2) 0.0328(18) -0.0072(17) -0.0003(17) 0.025(2)
C21 0.053(2) 0.024(2) 0.048(2) -0.0096(17) 0.0219(18) -0.0031(16)
C22 0.0226(13) 0.0241(16) 0.0214(13) -0.0044(13) 0.0023(11) -0.0039(12)
C23 0.0338(16) 0.0217(16) 0.0190(13) 0.0005(13) -0.0012(12) 0.0002(13)
C24 0.0361(18) 0.0280(19) 0.0348(18) -0.0021(15) -0.0062(14) 0.0038(15)
C25 0.054(2) 0.030(2) 0.042(2) -0.0111(17) -0.0211(18) 0.0035(17)
C26 0.084(3) 0.033(2) 0.0217(16) -0.0079(16) -0.0094(18) 0.020(2)
C27 0.070(3) 0.038(2) 0.0297(18) -0.0012(17) 0.0186(18) 0.007(2)
C28 0.048(2) 0.035(2) 0.0266(16) -0.0048(15) 0.0093(14) -0.0079(17)
C29 0.0306(15) 0.0200(16) 0.0167(12) -0.0030(12) 0.0037(11) -0.0054(12)
C30 0.051(2) 0.0216(19) 0.0275(16) -0.0007(14) 0.0004(14) -0.0071(15)
C31 0.0352(17) 0.0207(16) 0.0225(14) -0.0033(13) -0.0014(12) 0.0022(13)
C32 0.0357(16) 0.0312(19) 0.0154(13) -0.0042(13) 0.0016(12) -0.0029(14)
C33 0.0332(17) 0.047(2) 0.0201(15) -0.0073(15) 0.0000(13) 0.0045(15)
C34 0.057(2) 0.040(2) 0.0300(18) -0.0005(17) 0.0018(17) 0.0174(19)
C35 0.066(3) 0.034(2) 0.039(2) -0.0027(18) 0.0061(19) -0.002(2)
C36 0.045(2) 0.042(3) 0.045(2) -0.0112(19) 0.0065(17) -0.0066(18)
C37 0.0347(17) 0.038(2) 0.0310(17) -0.0084(16) 0.0032(14) 0.0038(16)
C38 0.0241(14) 0.0294(18) 0.0173(13) -0.0041(13) 0.0010(11) -0.0007(13)
C39 0.0290(15) 0.0302(18) 0.0267(15) 0.0069(14) 0.0032(12) 0.0092(14)
C40 0.076(3) 0.063(3) 0.035(2) 0.011(2) -0.017(2) -0.004(3)
C41 0.0414(19) 0.032(2) 0.053(2) 0.0150(18) 0.0059(17) 0.0054(16)
C42 0.060(3) 0.051(3) 0.065(3) 0.015(2) 0.036(2) 0.027(2)
N1 0.0302(13) 0.0181(14) 0.0170(11) 0.0002(10) 0.0049(10) 0.0024(10)
N2 0.0481(18) 0.046(2) 0.0340(16) -0.0144(16) 0.0057(14) 0.0015(16)
N3 0.0206(11) 0.0231(14) 0.0222(12) -0.0015(11) 0.0011(10) -0.0037(10)
N4 0.0335(16) 0.037(2) 0.0441(17) -0.0038(14) -0.0022(13) 0.0027(13)
O1 0.0364(13) 0.055(2) 0.0373(13) 0.0192(14) -0.0091(10) -0.0106(13)
O2 0.0362(13) 0.0323(15) 0.080(2) 0.0010(15) 0.0296(13) 0.0023(12)
O3 0.0450(13) 0.0296(14) 0.0249(10) -0.0069(11) -0.0054(10) 0.0110(11)
O4 0.0460(14) 0.0229(13) 0.0222(11) -0.0074(10) -0.0009(10) 0.0110(11)
O5 0.087(2) 0.0404(17) 0.0209(12) 0.0027(12) 0.0026(12) -0.0001(16)
O6 0.0537(16) 0.061(2) 0.0390(14) -0.0083(14) 0.0249(12) -0.0228(15)
O7 0.0261(11) 0.0383(16) 0.0519(15) 0.0035(13) 0.0030(10) -0.0016(11)
O8 0.0250(11) 0.0235(12) 0.0337(12) 0.0055(10) 0.0042(9) 0.0034(9)
S1 0.0191(3) 0.0231(4) 0.0332(4) 0.0054(3) 0.0042(3) 0.0011(3)
S2 0.0436(5) 0.0331(5) 0.0190(3) -0.0025(4) 0.0081(3) -0.0077(4)

loop_
_atom_type_symbol
_atom_type_description
_atom_type_scat_dispersion_real
_atom_type_scat_dispersion_imag
_atom_type_scat_source
C C 0.0033 0.0016 'International Tables Vol C Tables 4.2.6.8 and 6.1.1.4'
H H 0.0000 0.0000 'International Tables Vol C Tables 4.2.6.8 and 6.1.1.4'
N N 0.0061 0.0033 'International Tables Vol C Tables 4.2.6.8 and 6.1.1.4'
O O 0.0106 0.0060 'International Tables Vol C Tables 4.2.6.8 and 6.1.1.4'
S S 0.1246 0.1234 'International Tables Vol C Tables 4.2.6.8 and 6.1.1.4'

loop_
_geom_angle_atom_site_label_1
_geom_angle_atom_site_label_2
_geom_angle_atom_site_label_3
_geom_angle
N1 C1 C2 112.5(2)
N1 C1 C8 110.9(2)
C2 C1 C8 112.7(2)
C3 C2 C7 118.7(3)
C3 C2 C1 119.5(3)
C7 C2 C1 121.9(3)
C4 C3 C2 120.6(3)
C5 C4 C3 120.2(3)
C6 C5 C4 120.0(3)
C5 C6 C7 120.3(3)
C2 C7 C6 120.2(3)
C10 C8 C9 109.5(3)
C10 C8 C1 112.5(2)
C9 C8 C1 112.3(2)
C10 C8 S1 107.2(2)
C9 C8 S1 104.2(2)
C1 C8 S1 110.7(2)
N2 C10 C8 178.7(4)
C16 C11 C12 121.9(4)
C16 C11 S1 118.4(3)
C12 C11 S1 119.3(3)
C11 C12 C13 118.0(4)
C14 C13 C12 120.3(5)
C15 C14 C13 120.8(4)
C14 C15 C16 120.3(4)
C15 C16 C11 118.7(4)
O3 C17 O4 127.0(3)
O3 C17 N1 124.0(3)
O4 C17 N1 109.0(2)
O4 C18 C19 110.1(3)
O4 C18 C21 109.3(3)
C19 C18 C21 113.4(3)
O4 C18 C20 101.7(3)
C19 C18 C20 110.5(3)
C21 C18 C20 111.2(3)
N3 C22 C23 111.4(2)
N3 C22 C29 111.6(2)
C23 C22 C29 112.7(3)
C28 C23 C24 119.2(3)
C28 C23 C22 121.5(3)
C24 C23 C22 119.3(3)
C23 C24 C25 120.0(4)
C26 C25 C24 120.2(4)
C25 C26 C27 120.0(3)
C26 C27 C28 120.2(4)
C23 C28 C27 120.4(4)
C31 C29 C30 109.2(3)
C31 C29 C22 111.5(2)
C30 C29 C22 112.1(3)
C31 C29 S2 108.7(2)
C30 C29 S2 104.5(2)
C22 C29 S2 110.5(2)
N4 C31 C29 176.4(3)
C37 C32 C33 121.5(3)
C37 C32 S2 119.8(3)
C33 C32 S2 118.6(3)
C34 C33 C32 118.2(3)
C35 C34 C33 120.6(4)
C34 C35 C36 120.7(4)
C35 C36 C37 120.3(4)
C36 C37 C32 118.7(4)
O7 C38 O8 126.4(3)
O7 C38 N3 124.3(3)
O8 C38 N3 109.3(2)
O8 C39 C41 101.9(2)
O8 C39 C42 111.2(3)
C41 C39 C42 110.4(3)
O8 C39 C40 109.1(3)
C41 C39 C40 110.7(3)
C42 C39 C40 112.9(4)
C17 N1 C1 118.5(2)
C38 N3 C22 119.5(2)
C17 O4 C18 120.8(2)
C38 O8 C39 121.5(2)
O1 S1 O2 119.95(18)
O1 S1 C11 108.27(17)
O2 S1 C11 107.50(16)
O1 S1 C8 105.49(14)
O2 S1 C8 104.31(15)
C11 S1 C8 111.21(14)
O6 S2 O5 119.94(18)
O6 S2 C32 108.64(18)
O5 S2 C32 108.48(17)
O6 S2 C29 104.14(15)
O5 S2 C29 105.88(16)
C32 S2 C29 109.34(15)

loop_
_geom_bond_atom_site_label_1
_geom_bond_atom_site_label_2
_geom_bond_distance
C1 N1 1.451(4)
C1 C2 1.516(4)
C1 C8 1.557(4)
C2 C3 1.390(4)
C2 C7 1.394(4)
C3 C4 1.387(5)
C4 C5 1.379(5)
C5 C6 1.373(5)
C6 C7 1.394(5)
C8 C10 1.465(4)
C8 C9 1.540(5)
C8 S1 1.853(3)
C10 N2 1.133(4)
C11 C16 1.381(5)
C11 C12 1.381(5)
C11 S1 1.760(3)
C12 C13 1.383(6)
C13 C14 1.375(8)
C14 C15 1.363(8)
C15 C16 1.377(6)
C17 O3 1.205(4)
C17 O4 1.334(4)
C17 N1 1.364(4)
C18 O4 1.485(4)
C18 C19 1.509(5)
C18 C21 1.511(5)
C18 C20 1.516(5)
C22 N3 1.450(4)
C22 C23 1.531(4)
C22 C29 1.553(4)
C23 C28 1.382(5)
C23 C24 1.388(5)
C24 C25 1.394(5)
C25 C26 1.374(6)
C26 C27 1.375(6)
C27 C28 1.388(5)
C29 C31 1.479(4)
C29 C30 1.542(5)
C29 S2 1.851(3)
C31 N4 1.126(4)
C32 C37 1.381(5)
C32 C33 1.400(5)
C32 S2 1.761(4)
C33 C34 1.375(6)
C34 C35 1.372(6)
C35 C36 1.375(6)
C36 C37 1.380(6)
C38 O7 1.211(4)
C38 O8 1.339(4)
C38 N3 1.358(4)
C39 O8 1.470(4)
C39 C41 1.511(5)
C39 C42 1.516(5)
C39 C40 1.522(5)
O1 S1 1.426(3)
O2 S1 1.436(3)
O5 S2 1.432(3)
O6 S2 1.429(3)
